data_7128405
loop_
_publ_author_name
'Dun\%as, Petter'
'Paterson, Andrew J.'
'Kociok-K\"ohn, Gabriele'
'Rahm, Martin'
'Lewis, Simon E.'
'Kann, Nina'

_publ_section_title
;
 Palladium-catalyzed stereoselective domino arylation-acylation: an entry
 to chiral tetrahydrofluorenone scaffolds.
;
_journal_issue 53
_journal_name_full 'Chemical communications (Cambridge, England)'
_journal_page_first 6518
_journal_page_last 6521
_journal_paper_doi 10.1039/d1cc02160e
_journal_volume 57
_journal_year 2021
_chemical_absolute_configuration ad
_chemical_formula_moiety 'C17 H19 N O4'
_chemical_formula_sum 'C17 H19 N O4'
_chemical_formula_weight 301.33
_space_group_crystal_system monoclinic
_space_group_IT_number 4
_space_group_name_Hall 'P 2yb'
_space_group_name_H-M_alt 'P 1 21 1'
_atom_sites_solution_hydrogens mixed
_atom_sites_solution_primary dual
_audit_creation_method SHELXL-2018/3
_audit_update_record
;
2020-11-11 deposited with the CCDC.	2021-06-02 downloaded from the CCDC.
;
_cell_angle_alpha 90
_cell_angle_beta 97.184(2)
_cell_angle_gamma 90
_cell_formula_units_Z 2
_cell_length_a 11.0439(3)
_cell_length_b 5.6164(2)
_cell_length_c 12.2401(3)
_cell_measurement_reflns_used 5937
_cell_measurement_temperature 150(2)
_cell_measurement_theta_max 72.6030
_cell_measurement_theta_min 4.0210
_cell_volume 753.26(4)
_computing_cell_refinement 'CrysAlisPro 1.171.40.43a (Rigaku OD, 2019)'
_computing_data_collection 'CrysAlisPro 1.171.40.43a (Rigaku OD, 2019)'
_computing_data_reduction 'CrysAlisPro 1.171.40.43a (Rigaku OD, 2019)'
_computing_molecular_graphics 'ORTEP3 for Windows - Farrugia, L. J. J. Appl. Crystallogr. 1997, 30, 565'
_computing_publication_material
;
 'WinGX publication routines, Farrugia, 
 L. J., J. Appl. Crystallogr., 1999, 32, 837-838
;
_computing_structure_refinement
;
 SHELXL-2018/3 (Sheldrick, 2018)
 Sheldrick GM (2008) Acta Crystallogr A64:112--122 and 
 C. B. H\"ubschle, G. M. Sheldrick and B. Dittrich
 ShelXle: a Qt graphical user interface for SHELXL
 J. Appl. Cryst., 44, (2011) 1281-1284.
;
_computing_structure_solution
; 
 SHELXS
 Sheldrick, G. M. (2008). Acta Cryst. A64, 112-122.
;
_diffrn_ambient_environment N~2~
_diffrn_ambient_temperature 150.00(10)
_diffrn_detector 'CCD plate'
_diffrn_detector_area_resol_mean 8.1150
_diffrn_detector_type EosS2
_diffrn_measured_fraction_theta_full 1.000
_diffrn_measured_fraction_theta_max 0.996
_diffrn_measurement_device 'four-circle diffractometer'
_diffrn_measurement_device_type 'SuperNova, Dual, Cu at home/near, EosS2'
_diffrn_measurement_method '\w scans'
_diffrn_radiation_monochromator mirror
_diffrn_radiation_probe x-ray
_diffrn_radiation_type 'Cu K\a'
_diffrn_radiation_wavelength 1.54184
_diffrn_reflns_av_R_equivalents 0.0415
_diffrn_reflns_av_unetI/netI 0.0281
_diffrn_reflns_Laue_measured_fraction_full 1.000
_diffrn_reflns_Laue_measured_fraction_max 0.996
_diffrn_reflns_limit_h_max 13
_diffrn_reflns_limit_h_min -13
_diffrn_reflns_limit_k_max 6
_diffrn_reflns_limit_k_min -5
_diffrn_reflns_limit_l_max 15
_diffrn_reflns_limit_l_min -15
_diffrn_reflns_number 14636
_diffrn_reflns_point_group_measured_fraction_full 0.922
_diffrn_reflns_point_group_measured_fraction_max 0.911
_diffrn_reflns_theta_full 67.684
_diffrn_reflns_theta_max 73.184
_diffrn_reflns_theta_min 3.640
_diffrn_source 'micro-focus sealed X-ray tube'
_diffrn_source_type 'SuperNova (Cu) X-ray Source'
_exptl_absorpt_coefficient_mu 0.778
_exptl_absorpt_correction_T_max 1.000
_exptl_absorpt_correction_T_min 0.722
_exptl_absorpt_correction_type gaussian
_exptl_absorpt_process_details
;
CrysAlisPro 1.171.40.43a (Rigaku Oxford Diffraction, 2019)
Numerical absorption correction based on gaussian integration over
			a multifaceted crystal model
Empirical absorption correction using spherical harmonics,
 implemented in SCALE3 ABSPACK scaling algorithm.
;
_exptl_crystal_colour colourless
_exptl_crystal_density_diffrn 1.329
_exptl_crystal_description needle
_exptl_crystal_F_000 320
_exptl_crystal_size_max 0.290
_exptl_crystal_size_mid 0.030
_exptl_crystal_size_min 0.030
_refine_diff_density_max 0.201
_refine_diff_density_min -0.151
_refine_diff_density_rms 0.032
_refine_ls_abs_structure_details
;
 Flack x determined using 950 quotients [(I+)-(I-)]/[(I+)+(I-)]
 (Parsons, Flack and Wagner, Acta Cryst. B69 (2013) 249-259).
;
_refine_ls_abs_structure_Flack -0.06(15)
_refine_ls_extinction_method none
_refine_ls_goodness_of_fit_ref 1.046
_refine_ls_hydrogen_treatment mixed
_refine_ls_matrix_type full
_refine_ls_number_parameters 212
_refine_ls_number_reflns 2749
_refine_ls_number_restraints 1
_refine_ls_restrained_S_all 1.046
_refine_ls_R_factor_all 0.0360
_refine_ls_R_factor_gt 0.0334
_refine_ls_shift/su_max 0.000
_refine_ls_shift/su_mean 0.000
_refine_ls_structure_factor_coef Fsqd
_refine_ls_weighting_details 'w=1/[\s^2^(Fo^2^)+(0.0483P)^2^+0.0891P] where P=(Fo^2^+2Fc^2^)/3'
_refine_ls_weighting_scheme calc
_refine_ls_wR_factor_gt 0.0835
_refine_ls_wR_factor_ref 0.0851
_reflns_Friedel_coverage 0.654
_reflns_Friedel_fraction_full 0.824
_reflns_Friedel_fraction_max 0.807
_reflns_number_gt 2580
_reflns_number_total 2749
_reflns_threshold_expression 'I > 2\s(I)'
_cod_data_source_file d1cc02160e3.cif
_cod_data_source_block s19sel15
_cod_depositor_comments 'Adding full bibliography for 7128405.cif.'
_cod_original_sg_symbol_H-M 'P 21'
_cod_database_code 7128405
_shelx_shelxl_version_number 2018/3
_shelx_space_group_comment
;
The symmetry employed for this shelxl refinement is uniquely defined
by the following loop, which should always be used as a source of
symmetry information in preference to the above space-group names.
They are only intended as comments.
;
_shelx_estimated_absorpt_t_min 0.806
_shelx_estimated_absorpt_t_max 0.977
_oxdiff_exptl_absorpt_empirical_full_min 0.753
_oxdiff_exptl_absorpt_empirical_full_max 1.525
_oxdiff_exptl_absorpt_empirical_details
;
Empirical correction (ABSPACK) includes:
- Absorption correction using spherical harmonics
- Frame scaling
;

loop_
_space_group_symop_operation_xyz
'x, y, z'
'-x, y+1/2, -z'

loop_
_atom_site_label
_atom_site_type_symbol
_atom_site_fract_x
_atom_site_fract_y
_atom_site_fract_z
_atom_site_U_iso_or_equiv
_atom_site_adp_type
_atom_site_occupancy
_atom_site_site_symmetry_order
_atom_site_calc_flag
_atom_site_refinement_flags_posn
_atom_site_refinement_flags_adp
_atom_site_refinement_flags_occupancy
_atom_site_disorder_assembly
_atom_site_disorder_group
N N 0.18789(18) 0.3967(4) 0.74939(16) 0.0316(5) Uani 1 1 d . . . . .
H H 0.121(3) 0.328(6) 0.725(2) 0.038 Uiso 1 1 d . U . . .
O1 O 0.36364(16) 0.5358(5) 0.69572(15) 0.0496(6) Uani 1 1 d . . . . .
O2 O 0.12366(13) 0.1837(3) 0.55761(13) 0.0263(3) Uani 1 1 d . . . . .
H2 H 0.140(3) 0.034(8) 0.545(3) 0.063(11) Uiso 1 1 d . . . . .
O3 O 0.12213(14) 0.7027(3) 0.52006(13) 0.0275(4) Uani 1 1 d . . . . .
H3 H 0.056(3) 0.670(7) 0.489(3) 0.051(9) Uiso 1 1 d . . . . .
O4 O 0.07844(15) 0.8013(4) 0.27052(14) 0.0393(4) Uani 1 1 d . . . . .
C1 C 0.1988(2) 0.5184(5) 0.85569(19) 0.0379(6) Uani 1 1 d . . . . .
H1 H 0.284475 0.577296 0.872997 0.045 Uiso 1 1 calc R U . . .
C2 C 0.1138(4) 0.7306(7) 0.8503(3) 0.0632(10) Uani 1 1 d . . . . .
H2A H 0.136387 0.844208 0.795534 0.095 Uiso 1 1 calc R U . . .
H2B H 0.120405 0.807755 0.922610 0.095 Uiso 1 1 calc R U . . .
H2C H 0.029640 0.677263 0.829258 0.095 Uiso 1 1 calc R U . . .
C3 C 0.1734(3) 0.3469(6) 0.9453(2) 0.0495(8) Uani 1 1 d . . . . .
H3A H 0.088432 0.292893 0.931612 0.074 Uiso 1 1 calc R U . . .
H3B H 0.187077 0.427220 1.016887 0.074 Uiso 1 1 calc R U . . .
H3C H 0.228074 0.209489 0.945578 0.074 Uiso 1 1 calc R U . . .
C4 C 0.2666(2) 0.4286(5) 0.67706(18) 0.0306(5) Uani 1 1 d . . . . .
C5 C 0.23198(18) 0.3265(5) 0.56162(17) 0.0258(5) Uani 1 1 d . . . . .
C6 C 0.20812(19) 0.5416(5) 0.48345(17) 0.0252(5) Uani 1 1 d . . . . .
H6 H 0.287023 0.629247 0.484215 0.030 Uiso 1 1 calc R U . . .
C7 C 0.17132(18) 0.4523(4) 0.36586(17) 0.0259(5) Uani 1 1 d . . . . .
H7 H 0.092313 0.363599 0.361030 0.031 Uiso 1 1 calc R U . . .
C8 C 0.16105(19) 0.6573(5) 0.28426(17) 0.0280(5) Uani 1 1 d . . . . .
C9 C 0.27057(19) 0.6528(5) 0.22608(16) 0.0275(5) Uani 1 1 d . . . . .
C10 C 0.3073(2) 0.8195(5) 0.15266(17) 0.0336(5) Uani 1 1 d . . . . .
H10 H 0.257811 0.953156 0.129788 0.040 Uiso 1 1 calc R U . . .
C11 C 0.4189(2) 0.7832(6) 0.11410(19) 0.0396(6) Uani 1 1 d . . . . .
H11 H 0.447786 0.895176 0.065279 0.048 Uiso 1 1 calc R U . . .
C12 C 0.4882(2) 0.5836(6) 0.14676(19) 0.0400(7) Uani 1 1 d . . . . .
H12 H 0.565170 0.563625 0.120876 0.048 Uiso 1 1 calc R U . . .
C13 C 0.4491(2) 0.4132(6) 0.21560(18) 0.0348(6) Uani 1 1 d . . . . .
H13 H 0.496474 0.274996 0.235085 0.042 Uiso 1 1 calc R U . . .
C14 C 0.3376(2) 0.4500(5) 0.25578(17) 0.0277(5) Uani 1 1 d . . . . .
C15 C 0.2728(2) 0.2897(5) 0.32992(17) 0.0287(5) Uani 1 1 d . . . . .
H15 H 0.231847 0.160086 0.282924 0.034 Uiso 1 1 calc R U . . .
C16 C 0.3548(2) 0.1731(5) 0.4219(2) 0.0324(5) Uani 1 1 d . . . . .
H16 H 0.423291 0.086134 0.403738 0.039 Uiso 1 1 calc R U . . .
C17 C 0.33721(19) 0.1845(5) 0.52654(19) 0.0308(5) Uani 1 1 d . . . . .
H17 H 0.391163 0.102829 0.580433 0.037 Uiso 1 1 calc R U . . .

loop_
_atom_site_aniso_label
_atom_site_aniso_U_11
_atom_site_aniso_U_22
_atom_site_aniso_U_33
_atom_site_aniso_U_23
_atom_site_aniso_U_13
_atom_site_aniso_U_12
N 0.0335(9) 0.0307(13) 0.0295(9) -0.0026(9) -0.0010(7) -0.0106(9)
O1 0.0375(9) 0.0678(16) 0.0415(9) -0.0034(11) -0.0027(7) -0.0236(10)
O2 0.0254(7) 0.0192(9) 0.0341(7) -0.0018(7) 0.0026(5) -0.0034(7)
O3 0.0262(7) 0.0213(9) 0.0342(7) -0.0027(7) 0.0010(6) 0.0012(7)
O4 0.0351(8) 0.0385(11) 0.0451(9) 0.0129(9) 0.0075(7) 0.0142(9)
C1 0.0465(13) 0.0357(16) 0.0296(10) -0.0035(11) -0.0025(9) -0.0122(12)
C2 0.100(3) 0.038(2) 0.0486(15) -0.0106(15) -0.0048(16) 0.0052(18)
C3 0.0776(19) 0.0405(19) 0.0299(11) -0.0041(12) 0.0047(12) -0.0129(16)
C4 0.0306(10) 0.0271(14) 0.0324(11) 0.0058(10) -0.0024(8) -0.0059(10)
C5 0.0230(9) 0.0235(13) 0.0300(9) 0.0015(9) 0.0005(7) -0.0032(9)
C6 0.0233(9) 0.0205(12) 0.0316(10) -0.0003(9) 0.0027(7) 0.0002(9)
C7 0.0232(9) 0.0229(13) 0.0311(10) -0.0006(9) 0.0017(7) 0.0012(9)
C8 0.0283(10) 0.0266(14) 0.0284(9) -0.0006(10) 0.0010(8) 0.0016(10)
C9 0.0310(10) 0.0270(14) 0.0238(9) -0.0037(9) 0.0013(7) 0.0025(10)
C10 0.0467(13) 0.0278(14) 0.0264(9) -0.0015(10) 0.0050(9) 0.0008(12)
C11 0.0512(14) 0.0397(17) 0.0301(10) -0.0028(12) 0.0131(10) -0.0061(13)
C12 0.0344(11) 0.0549(19) 0.0324(11) -0.0067(12) 0.0101(9) -0.0014(12)
C13 0.0320(10) 0.0399(15) 0.0327(10) -0.0044(11) 0.0045(9) 0.0069(11)
C14 0.0304(10) 0.0284(14) 0.0239(9) -0.0054(9) 0.0024(8) -0.0003(10)
C15 0.0313(10) 0.0244(13) 0.0304(10) -0.0023(10) 0.0036(8) 0.0036(10)
C16 0.0277(10) 0.0250(13) 0.0450(12) 0.0058(12) 0.0060(9) 0.0067(10)
C17 0.0260(10) 0.0270(13) 0.0388(11) 0.0088(11) 0.0010(8) 0.0017(10)

loop_
_atom_type_symbol
_atom_type_description
_atom_type_scat_dispersion_real
_atom_type_scat_dispersion_imag
_atom_type_scat_source
C C 0.0181 0.0091 'International Tables Vol C Tables 4.2.6.8 and 6.1.1.4'
H H 0.0000 0.0000 'International Tables Vol C Tables 4.2.6.8 and 6.1.1.4'
N N 0.0311 0.0180 'International Tables Vol C Tables 4.2.6.8 and 6.1.1.4'
O O 0.0492 0.0322 'International Tables Vol C Tables 4.2.6.8 and 6.1.1.4'

loop_
_exptl_crystal_face_index_h
_exptl_crystal_face_index_k
_exptl_crystal_face_index_l
_exptl_crystal_face_perp_dist
1 4 0 0.1387
0 -4 0 0.1463
-7 0 1 0.0118
7 0 -1 0.0182
-5 0 6 0.0152
0 0 8 0.0141
0 0 -8 0.0185
6 0 -5 0.0152

loop_
_geom_angle_atom_site_label_1
_geom_angle_atom_site_label_2
_geom_angle_atom_site_label_3
_geom_angle
_geom_angle_site_symmetry_1
_geom_angle_site_symmetry_3
_geom_angle_publ_flag
C4 N C1 122.9(2) . . ?
C4 N H 115.8(19) . . ?
C1 N H 119.8(19) . . ?
C5 O2 H2 111(2) . . ?
C6 O3 H3 108(3) . . ?
N C1 C3 110.3(2) . . ?
N C1 C2 110.4(2) . . ?
C3 C1 C2 111.3(3) . . ?
N C1 H1 108.3 . . ?
C3 C1 H1 108.3 . . ?
C2 C1 H1 108.3 . . ?
C1 C2 H2A 109.5 . . ?
C1 C2 H2B 109.5 . . ?
H2A C2 H2B 109.5 . . ?
C1 C2 H2C 109.5 . . ?
H2A C2 H2C 109.5 . . ?
H2B C2 H2C 109.5 . . ?
C1 C3 H3A 109.5 . . ?
C1 C3 H3B 109.5 . . ?
H3A C3 H3B 109.5 . . ?
C1 C3 H3C 109.5 . . ?
H3A C3 H3C 109.5 . . ?
H3B C3 H3C 109.5 . . ?
O1 C4 N 124.9(2) . . ?
O1 C4 C5 117.9(2) . . ?
N C4 C5 117.16(19) . . ?
O2 C5 C17 111.2(2) . . ?
O2 C5 C4 110.62(17) . . ?
C17 C5 C4 110.32(18) . . ?
O2 C5 C6 109.81(17) . . ?
C17 C5 C6 108.29(17) . . ?
C4 C5 C6 106.4(2) . . ?
O3 C6 C7 113.27(17) . . ?
O3 C6 C5 111.80(17) . . ?
C7 C6 C5 109.3(2) . . ?
O3 C6 H6 107.4 . . ?
C7 C6 H6 107.4 . . ?
C5 C6 H6 107.4 . . ?
C8 C7 C6 111.1(2) . . ?
C8 C7 C15 104.89(17) . . ?
C6 C7 C15 110.07(17) . . ?
C8 C7 H7 110.2 . . ?
C6 C7 H7 110.2 . . ?
C15 C7 H7 110.2 . . ?
O4 C8 C9 126.2(2) . . ?
O4 C8 C7 126.0(2) . . ?
C9 C8 C7 107.78(19) . . ?
C14 C9 C10 122.3(2) . . ?
C14 C9 C8 109.3(2) . . ?
C10 C9 C8 128.4(2) . . ?
C11 C10 C9 117.6(3) . . ?
C11 C10 H10 121.2 . . ?
C9 C10 H10 121.2 . . ?
C12 C11 C10 120.1(3) . . ?
C12 C11 H11 119.9 . . ?
C10 C11 H11 119.9 . . ?
C13 C12 C11 122.2(2) . . ?
C13 C12 H12 118.9 . . ?
C11 C12 H12 118.9 . . ?
C12 C13 C14 118.0(3) . . ?
C12 C13 H13 121.0 . . ?
C14 C13 H13 121.0 . . ?
C9 C14 C13 119.8(2) . . ?
C9 C14 C15 111.61(19) . . ?
C13 C14 C15 128.6(2) . . ?
C16 C15 C14 114.87(19) . . ?
C16 C15 C7 115.63(18) . . ?
C14 C15 C7 103.4(2) . . ?
C16 C15 H15 107.5 . . ?
C14 C15 H15 107.5 . . ?
C7 C15 H15 107.5 . . ?
C17 C16 C15 123.9(2) . . ?
C17 C16 H16 118.1 . . ?
C15 C16 H16 118.1 . . ?
C16 C17 C5 120.8(2) . . ?
C16 C17 H17 119.6 . . ?
C5 C17 H17 119.6 . . ?

loop_
_geom_bond_atom_site_label_1
_geom_bond_atom_site_label_2
_geom_bond_distance
_geom_bond_site_symmetry_2
_geom_bond_publ_flag
N C4 1.328(3) . ?
N C1 1.461(3) . ?
N H 0.86(3) . ?
O1 C4 1.225(3) . ?
O2 C5 1.436(3) . ?
O2 H2 0.88(5) . ?
O3 C6 1.424(3) . ?
O3 H3 0.80(3) . ?
O4 C8 1.215(3) . ?
C1 C3 1.512(4) . ?
C1 C2 1.513(5) . ?
C1 H1 1.0000 . ?
C2 H2A 0.9800 . ?
C2 H2B 0.9800 . ?
C2 H2C 0.9800 . ?
C3 H3A 0.9800 . ?
C3 H3B 0.9800 . ?
C3 H3C 0.9800 . ?
C4 C5 1.529(3) . ?
C5 C17 1.515(3) . ?
C5 C6 1.543(3) . ?
C6 C7 1.530(3) . ?
C6 H6 1.0000 . ?
C7 C8 1.519(3) . ?
C7 C15 1.552(3) . ?
C7 H7 1.0000 . ?
C8 C9 1.479(3) . ?
C9 C14 1.382(4) . ?
C9 C10 1.393(3) . ?
C10 C11 1.388(3) . ?
C10 H10 0.9500 . ?
C11 C12 1.388(4) . ?
C11 H11 0.9500 . ?
C12 C13 1.380(4) . ?
C12 H12 0.9500 . ?
C13 C14 1.397(3) . ?
C13 H13 0.9500 . ?
C14 C15 1.520(3) . ?
C15 C16 1.504(3) . ?
C15 H15 1.0000 . ?
C16 C17 1.320(3) . ?
C16 H16 0.9500 . ?
C17 H17 0.9500 . ?

loop_
_geom_hbond_atom_site_label_D
_geom_hbond_atom_site_label_H
_geom_hbond_atom_site_label_A
_geom_hbond_distance_DH
_geom_hbond_distance_HA
_geom_hbond_distance_DA
_geom_hbond_angle_DHA
_geom_hbond_site_symmetry_A
_geom_hbond_publ_flag
N H O2 0.86(3) 2.20(3) 2.651(3) 112(2) . yes
N H O4 0.86(3) 2.21(3) 2.970(2) 147(3) 2_546 yes
O2 H2 O3 0.88(5) 1.89(5) 2.740(3) 162(3) 1_545 yes
O3 H3 O2 0.80(3) 2.00(3) 2.764(2) 160(4) 2_556 yes

loop_
_geom_torsion_atom_site_label_1
_geom_torsion_atom_site_label_2
_geom_torsion_atom_site_label_3
_geom_torsion_atom_site_label_4
_geom_torsion
_geom_torsion_site_symmetry_1
_geom_torsion_site_symmetry_2
_geom_torsion_site_symmetry_3
_geom_torsion_site_symmetry_4
_geom_torsion_publ_flag
C4 N C1 C3 -137.2(3) . . . . ?
C4 N C1 C2 99.5(3) . . . . ?
C1 N C4 O1 9.9(4) . . . . ?
C1 N C4 C5 -169.2(2) . . . . ?
O1 C4 C5 O2 173.2(2) . . . . ?
N C4 C5 O2 -7.7(3) . . . . ?
O1 C4 C5 C17 49.8(3) . . . . ?
N C4 C5 C17 -131.1(2) . . . . ?
O1 C4 C5 C6 -67.5(3) . . . . ?
N C4 C5 C6 111.6(2) . . . . ?
O2 C5 C6 O3 66.7(2) . . . . ?
C17 C5 C6 O3 -171.70(18) . . . . ?
C4 C5 C6 O3 -53.1(2) . . . . ?
O2 C5 C6 C7 -59.6(2) . . . . ?
C17 C5 C6 C7 62.0(2) . . . . ?
C4 C5 C6 C7 -179.35(16) . . . . ?
O3 C6 C7 C8 61.1(2) . . . . ?
C5 C6 C7 C8 -173.51(16) . . . . ?
O3 C6 C7 C15 176.79(19) . . . . ?
C5 C6 C7 C15 -57.8(2) . . . . ?
C6 C7 C8 O4 -75.2(3) . . . . ?
C15 C7 C8 O4 165.9(2) . . . . ?
C6 C7 C8 C9 103.8(2) . . . . ?
C15 C7 C8 C9 -15.1(2) . . . . ?
O4 C8 C9 C14 -174.1(2) . . . . ?
C7 C8 C9 C14 6.9(2) . . . . ?
O4 C8 C9 C10 6.3(4) . . . . ?
C7 C8 C9 C10 -172.7(2) . . . . ?
C14 C9 C10 C11 -3.7(3) . . . . ?
C8 C9 C10 C11 175.8(2) . . . . ?
C9 C10 C11 C12 1.5(4) . . . . ?
C10 C11 C12 C13 1.4(4) . . . . ?
C11 C12 C13 C14 -2.2(4) . . . . ?
C10 C9 C14 C13 3.0(3) . . . . ?
C8 C9 C14 C13 -176.6(2) . . . . ?
C10 C9 C14 C15 -175.7(2) . . . . ?
C8 C9 C14 C15 4.7(2) . . . . ?
C12 C13 C14 C9 0.0(3) . . . . ?
C12 C13 C14 C15 178.5(2) . . . . ?
C9 C14 C15 C16 -140.8(2) . . . . ?
C13 C14 C15 C16 40.7(3) . . . . ?
C9 C14 C15 C7 -13.9(2) . . . . ?
C13 C14 C15 C7 167.5(2) . . . . ?
C8 C7 C15 C16 143.4(2) . . . . ?
C6 C7 C15 C16 23.9(3) . . . . ?
C8 C7 C15 C14 17.0(2) . . . . ?
C6 C7 C15 C14 -102.5(2) . . . . ?
C14 C15 C16 C17 127.0(3) . . . . ?
C7 C15 C16 C17 6.6(4) . . . . ?
C15 C16 C17 C5 -1.9(4) . . . . ?
O2 C5 C17 C16 88.4(3) . . . . ?
C4 C5 C17 C16 -148.5(2) . . . . ?
C6 C5 C17 C16 -32.4(3) . . . . ?

loop_
_exptl_oxdiff_crystal_face_indexfrac_h
_exptl_oxdiff_crystal_face_indexfrac_k
_exptl_oxdiff_crystal_face_indexfrac_l
_exptl_oxdiff_crystal_face_x
_exptl_oxdiff_crystal_face_y
_exptl_oxdiff_crystal_face_z
1.3983 3.5745 -0.3835 -0.0258 0.0229 0.9994
0.2916 -3.6420 0.1673 0.1954 -0.1837 -0.9634
-7.1665 -0.0160 0.9338 -0.7056 0.6690 -0.2336
7.1646 0.0823 -0.9373 0.7023 -0.6660 0.2513
-4.9277 -0.0240 6.4058 -0.9801 -0.0776 -0.1826
-0.0662 0.0690 7.8914 -0.6879 -0.7258 -0.0090
0.0662 -0.0690 -7.8914 0.6879 0.7258 0.0090
5.8660 -0.1411 -5.3309 0.9780 -0.1279 0.1647
